data_4030495
loop_
_publ_author_name
'Schumann, H.'
'Seuss, Th. D.'
'Hemling, H.'

_publ_section_title
;
 Homoleptic intramolecularly stabilized organoindium compounds
;
_journal_issue Supp
_journal_name_full 'European Journal of Solid State and Inorganic Chemistry'
_journal_page_first 81
_journal_page_last 92
_journal_volume 29
_journal_year 1992
_chemical_formula_sum 'C27 H36 In N3'
_chemical_formula_weight 517.42
_space_group_IT_number 2
_symmetry_cell_setting triclinic
_symmetry_Int_Tables_number 2
_symmetry_space_group_name_Hall '-P 1'
_symmetry_space_group_name_H-M 'P -1'
_cell_angle_alpha 93.94(2)
_cell_angle_beta 96.83(2)
_cell_angle_gamma 98.03(2)
_cell_formula_units_Z 2
_cell_length_a 9.319(2)
_cell_length_b 9.363(2)
_cell_length_c 14.720(3)
_cell_volume 1258.0(5)
_diffrn_ambient_temperature 193
_diffrn_radiation_probe x-ray
_diffrn_radiation_type MoK\a
_diffrn_radiation_wavelength 0.71069
_exptl_absorpt_coefficient_mu 0.866
_exptl_crystal_density_diffrn 1.37
_exptl_crystal_F_000 536
_refine_ls_number_parameters 425
_refine_ls_number_reflns 4833
_refine_ls_R_factor_gt 0.018
_refine_ls_wR_factor_gt 0.019
_cod_data_source_file EJSSIC-1992-29-Suppl-81-92.cif
_cod_data_source_block C27H36N3In
_cod_original_formula_sum 'C27 H36 N3 In'
_cod_database_code 4030495

loop_
_symmetry_equiv_pos_site_id
_symmetry_equiv_pos_as_xyz
1 x,y,z
2 -x,-y,-z

loop_
_atom_site_label
_atom_site_type_symbol
_atom_site_thermal_displace_type
_atom_site_fract_x
_atom_site_fract_y
_atom_site_fract_z
_atom_site_occupancy
_atom_site_U_iso_or_equiv
In In Uiso 0.15049(2) 0.41558(2) 0.24851(1) 1.000 0.0220
N10 N Uiso 0.21580(10) 0.56860(10) 0.40310(10) 1.000 0.0269
N20 N Uiso 0.1424(2) 0.2817(2) 0.09430(10) 1.000 0.0286
N30 N Uiso -0.1201(2) 0.0858(2) 0.24070(10) 1.000 0.0403
C11 C Uiso 0.2490(2) 0.2777(2) 0.34420(10) 1.000 0.0263
C12 C Uiso 0.3111(2) 0.1531(2) 0.32600(10) 1.000 0.0336
C13 C Uiso 0.3524(2) 0.0673(2) 0.3951(2) 1.000 0.0431
C14 C Uiso 0.3319(2) 0.1039(2) 0.4841(2) 1.000 0.0455
C15 C Uiso 0.2757(2) 0.2292(2) 0.50520(10) 1.000 0.0389
C16 C Uiso 0.2357(2) 0.3162(2) 0.43620(10) 1.000 0.0282
C17 C Uiso 0.1718(2) 0.4511(2) 0.46030(10) 1.000 0.0296
C18 C Uiso 0.3726(2) 0.6211(2) 0.42600(10) 1.000 0.0342
C19 C Uiso 0.1321(2) 0.6876(2) 0.41820(10) 1.000 0.0357
C21 C Uiso 0.2590(2) 0.5733(2) 0.16720(10) 1.000 0.0256
C22 C Uiso 0.2917(2) 0.7227(2) 0.18880(10) 1.000 0.0315
C23 C Uiso 0.3599(2) 0.8141(2) 0.13120(10) 1.000 0.0372
C24 C Uiso 0.3927(2) 0.7577(2) 0.04800(10) 1.000 0.0402
C25 C Uiso 0.3584(2) 0.6107(2) 0.02340(10) 1.000 0.0366
C26 C Uiso 0.2940(2) 0.5191(2) 0.08280(10) 1.000 0.0284
C27 C Uiso 0.2698(2) 0.3577(2) 0.05800(10) 1.000 0.0358
C28 C Uiso 0.0052(2) 0.3088(2) 0.04240(10) 1.000 0.0382
C29 C Uiso 0.1456(3) 0.1251(2) 0.0874(2) 1.000 0.0431
C31 C Uiso -0.0822(2) 0.4287(2) 0.24930(10) 1.000 0.0260
C32 C Uiso -0.1312(2) 0.5538(2) 0.21810(10) 1.000 0.0325
C33 C Uiso -0.2751(2) 0.5789(2) 0.21950(10) 1.000 0.0422
C34 C Uiso -0.3738(2) 0.4783(3) 0.25240(10) 1.000 0.0451
C35 C Uiso -0.3287(2) 0.3532(3) 0.28300(10) 1.000 0.0399
C36 C Uiso -0.1852(2) 0.3273(2) 0.28140(10) 1.000 0.0299
C37 C Uiso -0.1443(2) 0.1875(2) 0.31460(10) 1.000 0.0341
C38 C Uiso -0.0610(3) -0.0368(3) 0.2796(2) 1.000 0.0561
C39 C Uiso -0.2551(3) 0.0349(3) 0.1804(2) 1.000 0.0574

loop_
_atom_type_symbol
_atom_type_description
_atom_type_scat_dispersion_real
_atom_type_scat_dispersion_imag
_atom_type_scat_source
C C 0.0033 0.0016 ' International Tables Vol C Tables 4.2.6.8 and 6.1.1.4'
In In -0.7276 1.3100 ' International Tables Vol C Tables 4.2.6.8 and 6.1.1.4'
N N 0.0061 0.0033 ' International Tables Vol C Tables 4.2.6.8 and 6.1.1.4'

loop_
_geom_angle_atom_site_label_1
_geom_angle_atom_site_label_2
_geom_angle_atom_site_label_3
_geom_angle
_geom_angle_publ_flag
N10 In N20 167.91(5) yes
N10 In C11 73.90(5) yes
N10 In C21 96.37(5) yes
N10 In C31 91.31(5) yes
N20 In C11 103.98(6) yes
N20 In C21 75.44(6) yes
N20 In C31 100.08(6) yes
C11 In C21 128.45(7) yes
C11 In C31 117.24(7) yes
C21 In C31 113.41(7) yes
In N10 C17 96.15(8) yes
In N10 C18 113.45(9) yes
In N10 C19 116.67(9) yes
C17 N10 C18 109.93(13) yes
C17 N10 C19 109.85(12) yes
C18 N10 C19 109.90(12) yes
In N20 C27 102.97(11) yes
In N20 C28 104.34(11) yes
In N20 C29 119.79(14) yes
C27 N20 C28 110.83(14) yes
C27 N20 C29 110.20(18) yes
C28 N20 C29 108.44(17) yes
C37 N30 C38 109.52(16) yes
C37 N30 C39 110.82(18) yes
C38 N30 C39 110.0(2) yes
In C11 C12 129.40(11) yes
In C11 C16 113.45(13) yes
C12 C11 C16 116.93(15) no
C11 C12 C13 121.83(16) no
C12 C13 C14 120.02(18) no
C13 C14 C15 119.7(2) no
C14 C15 C16 120.30(18) no
C11 C16 C15 121.08(17) no
C11 C16 C17 119.35(15) no
C15 C16 C17 119.53(14) no
N10 C17 C16 112.08(13) yes
In C21 C22 126.78(12) yes
In C21 C26 116.28(13) yes
C22 C21 C26 116.89(16) no
C21 C22 C23 122.08(15) no
C22 C23 C24 119.78(17) no
C23 C24 C25 119.62(16) no
C24 C25 C26 120.26(15) no
C21 C26 C25 121.32(17) no
C21 C26 C27 119.43(15) no
C25 C26 C27 119.16(14) no
N20 C27 C26 113.20(15) yes
In C31 C32 116.64(13) yes
In C31 C36 126.38(14) yes
C32 C31 C36 116.93(17) no
C31 C32 C33 122.33(17) no
C32 C33 C34 119.60(18) no
C33 C34 C35 119.31(18) no
C34 C35 C36 121.3(2) no
C31 C36 C35 120.50(19) no
C31 C36 C37 121.08(17) no
C35 C36 C37 118.42(18) no
N30 C37 C36 113.13(13) yes

loop_
_geom_bond_atom_site_label_1
_geom_bond_atom_site_label_2
_geom_bond_distance
_geom_bond_publ_flag
In N10 2.5652(15) yes
In N20 2.5043(16) yes
In C11 2.1833(18) yes
In C21 2.1793(18) yes
In C31 2.190(2) yes
N10 C17 1.473(2) yes
N10 C18 1.466(2) yes
N10 C19 1.466(2) yes
N20 C27 1.473(3) yes
N20 C28 1.472(3) yes
N20 C29 1.468(3) yes
N30 C37 1.455(2) yes
N30 C38 1.463(3) yes
N30 C39 1.451(3) yes
C11 C12 1.397(3) no
C11 C16 1.402(2) no
C12 C13 1.391(3) no
C13 C14 1.373(4) no
C14 C15 1.381(3) no
C15 C16 1.394(2) no
C16 C17 1.508(3) no
C21 C22 1.396(3) no
C21 C26 1.401(2) no
C22 C23 1.390(2) no
C23 C24 1.385(2) no
C24 C25 1.382(3) no
C25 C26 1.394(2) no
C26 C27 1.509(3) no
C31 C32 1.402(3) no
C31 C36 1.400(3) no
C32 C33 1.396(3) no
C33 C34 1.376(3) no
C34 C35 1.384(4) no
C35 C36 1.395(3) no
C36 C37 1.510(3) no

loop_
_geom_torsion_atom_site_label_1
_geom_torsion_atom_site_label_2
_geom_torsion_atom_site_label_3
_geom_torsion_atom_site_label_4
_geom_torsion
_geom_torsion_publ_flag
C11 In N10 C17 -39.84(10) no
C11 In N10 C18 75.01(11) no
C11 In N10 C19 -155.72(12) no
C21 In N10 C17 -168.09(10) no
C21 In N10 C18 -53.23(11) no
C21 In N10 C19 76.04(11) no
C31 In N10 C17 78.18(10) no
C31 In N10 C18 -166.96(11) no
C31 In N10 C19 -37.69(11) no
C11 In N20 C27 -100.25(12) no
C11 In N20 C28 143.94(12) no
C11 In N20 C29 22.44(18) no
C21 In N20 C27 26.44(12) no
C21 In N20 C28 -89.38(12) no
C21 In N20 C29 149.12(18) no
C31 In N20 C27 138.20(12) no
C31 In N20 C28 22.38(13) no
C31 In N20 C29 -99.12(17) no
N10 In C11 C12 -160.35(19) no
N10 In C11 C16 25.27(13) no
N20 In C11 C12 7.32(19) no
N20 In C11 C16 -167.06(13) no
C21 In C11 C12 -75.03(19) no
C21 In C11 C16 110.58(14) no
C31 In C11 C12 116.65(17) no
C31 In C11 C16 -57.73(16) no
N10 In C21 C22 -23.38(16) no
N10 In C21 C26 159.38(13) no
N20 In C21 C22 165.68(17) no
N20 In C21 C26 -11.55(13) no
C11 In C21 C22 -97.86(17) no
C11 In C21 C26 84.91(15) no
C31 In C21 C22 70.82(17) no
C31 In C21 C26 -106.41(14) no
N10 In C31 C32 82.80(12) no
N10 In C31 C36 -94.37(14) no
N20 In C31 C32 -93.11(12) no
N20 In C31 C36 89.72(14) no
C11 In C31 C32 155.33(11) no
C11 In C31 C36 -21.84(16) no
C21 In C31 C32 -14.72(14) no
C21 In C31 C36 168.11(13) no
C19 N10 C17 C16 170.54(13) no
C18 N10 C17 C16 -68.41(17) no
In N10 C17 C16 49.28(13) no
C28 N20 C27 C26 73.62(17) no
C29 N20 C27 C26 -166.34(17) no
In N20 C27 C26 -37.45(15) no
C38 N30 C37 C36 171.93(18) no
C39 N30 C37 C36 -66.5(2) no
C12 C11 C16 C15 -3.3(3) no
C12 C11 C16 C17 178.97(17) no
In C11 C16 C17 -5.9(2) no
In C11 C12 C13 -171.58(15) no
In C11 C16 C15 171.81(14) no
C16 C11 C12 C13 2.6(3) no
C11 C12 C13 C14 0.3(3) no
C12 C13 C14 C15 -2.6(3) no
C13 C14 C15 C16 1.9(3) no
C14 C15 C16 C17 178.82(17) no
C14 C15 C16 C11 1.1(3) no
C15 C16 C17 N10 145.52(16) no
C11 C16 C17 N10 -36.8(2) no
In C21 C26 C25 177.47(14) no
In C21 C26 C27 -6.2(2) no
C22 C21 C26 C25 0.0(3) no
C22 C21 C26 C27 176.32(16) no
In C21 C22 C23 -179.17(14) no
C26 C21 C22 C23 -2.0(3) no
C21 C22 C23 C24 2.3(3) no
C22 C23 C24 C25 -0.6(3) no
C23 C24 C25 C26 -1.4(3) no
C24 C25 C26 C27 -174.67(17) no
C24 C25 C26 C21 1.7(3) no
C21 C26 C27 N20 33.4(2) no
C25 C26 C27 N20 -150.17(16) no
C36 C31 C32 C33 0.8(2) no
In C31 C36 C35 176.13(12) no
C32 C31 C36 C35 -1.0(2) no
C32 C31 C36 C37 178.68(14) no
In C31 C36 C37 -4.2(2) no
In C31 C32 C33 -176.66(12) no
C31 C32 C33 C34 -0.1(2) no
C32 C33 C34 C35 -0.5(2) no
C33 C34 C35 C36 0.2(3) no
C34 C35 C36 C31 0.6(2) no
C34 C35 C36 C37 -179.14(15) no
C35 C36 C37 N30 108.41(18) no
C31 C36 C37 N30 -71.3(2) no
